data_7130484
loop_
_publ_author_name
'Wegener, Daniel'
'Hoffmann, Kurt F.'
'P\'erez-Bitri\'an, Alberto'
'Bayindir, Ilayda'
'Hadi, Amiera Nadien'
'Wiesner, Anja'
'Riedel, Sebastian'

_publ_section_title
;
 Air-stable Aryl Derivatives of the Pentafluoroorthotellurate
;
_journal_name_full 'Chemical Communications'
_journal_paper_doi 10.1039/D2CC03936B
_journal_year 2022
_chemical_formula_moiety 'C6 H6 F4 O Te'
_chemical_formula_sum 'C6 H6 F4 O Te'
_chemical_formula_weight 297.71
_space_group_crystal_system orthorhombic
_space_group_IT_number 61
_space_group_name_Hall '-P 2ac 2ab'
_space_group_name_H-M_alt 'P b c a'
_atom_sites_solution_hydrogens mixed
_atom_sites_solution_primary dual
_audit_creation_date 2022-07-07
_audit_creation_method
;
Olex2 1.2
(compiled 2018.05.29 svn.r3508 for OlexSys, GUI svn.r5506)
;
_audit_update_record
;
2022-07-07 deposited with the CCDC.	2022-08-08 downloaded from the CCDC.
;
_cell_angle_alpha 90
_cell_angle_beta 90
_cell_angle_gamma 90
_cell_formula_units_Z 16
_cell_length_a 8.5805(4)
_cell_length_b 17.5759(8)
_cell_length_c 21.6097(9)
_cell_measurement_reflns_used 9810
_cell_measurement_temperature 102.0
_cell_measurement_theta_max 28.282
_cell_measurement_theta_min 2.32
_cell_volume 3259.0(3)
_computing_cell_refinement 'SAINT V8.40B (?, 2016)'
_computing_data_reduction 'SAINT V8.40B (?, 2016)'
_computing_molecular_graphics 'Olex2 (Dolomanov et al., 2009)'
_computing_publication_material 'Olex2 (Dolomanov et al., 2009)'
_computing_structure_refinement 'ShelXL (Sheldrick, 2015)'
_computing_structure_solution 'ShelXT (Sheldrick, 2015)'
_diffrn_ambient_temperature 102.0
_diffrn_measured_fraction_theta_full 1.000
_diffrn_measured_fraction_theta_max 0.999
_diffrn_measurement_device_type 'Bruker APEX-II CCD'
_diffrn_measurement_method '\f and \w scans'
_diffrn_radiation_type MoK\a
_diffrn_radiation_wavelength 0.71073
_diffrn_reflns_av_R_equivalents 0.0584
_diffrn_reflns_av_unetI/netI 0.0214
_diffrn_reflns_Laue_measured_fraction_full 1.000
_diffrn_reflns_Laue_measured_fraction_max 0.999
_diffrn_reflns_limit_h_max 11
_diffrn_reflns_limit_h_min -11
_diffrn_reflns_limit_k_max 23
_diffrn_reflns_limit_k_min -23
_diffrn_reflns_limit_l_max 26
_diffrn_reflns_limit_l_min -28
_diffrn_reflns_number 58950
_diffrn_reflns_point_group_measured_fraction_full 1.000
_diffrn_reflns_point_group_measured_fraction_max 0.999
_diffrn_reflns_theta_full 25.242
_diffrn_reflns_theta_max 28.312
_diffrn_reflns_theta_min 1.885
_diffrn_standards_number 0
_exptl_absorpt_coefficient_mu 3.668
_exptl_absorpt_correction_T_max 0.7457
_exptl_absorpt_correction_T_min 0.5762
_exptl_absorpt_correction_type multi-scan
_exptl_absorpt_process_details
'SADABS-2016/2 (Bruker,2016/2) was used for absorption correction. wR2(int) was 0.1218 before and 0.0649 after correction. The Ratio of minimum to maximum transmission is 0.7727. The \l/2 correction factor is Not present.'
_exptl_crystal_colour 'clear colourless'
_exptl_crystal_colour_lustre clear
_exptl_crystal_colour_primary colourless
_exptl_crystal_density_diffrn 2.427
_exptl_crystal_description plate
_exptl_crystal_F_000 2208
_exptl_crystal_size_max 0.332
_exptl_crystal_size_mid 0.279
_exptl_crystal_size_min 0.054
_refine_diff_density_max 0.536
_refine_diff_density_min -0.733
_refine_diff_density_rms 0.120
_refine_ls_extinction_method none
_refine_ls_goodness_of_fit_ref 1.130
_refine_ls_hydrogen_treatment mixed
_refine_ls_matrix_type full
_refine_ls_number_parameters 225
_refine_ls_number_reflns 4052
_refine_ls_number_restraints 0
_refine_ls_restrained_S_all 1.130
_refine_ls_R_factor_all 0.0313
_refine_ls_R_factor_gt 0.0228
_refine_ls_shift/su_max 0.003
_refine_ls_shift/su_mean 0.000
_refine_ls_structure_factor_coef Fsqd
_refine_ls_weighting_details 'w=1/[\s^2^(Fo^2^)+(0.0092P)^2^+7.4812P] where P=(Fo^2^+2Fc^2^)/3'
_refine_ls_weighting_scheme calc
_refine_ls_wR_factor_gt 0.0426
_refine_ls_wR_factor_ref 0.0453
_reflns_Friedel_coverage 0.000
_reflns_number_gt 3492
_reflns_number_total 4052
_reflns_threshold_expression 'I > 2\s(I)'
_cod_data_source_file d2cc03936b2.cif
_cod_data_source_block dw08_a
_cod_database_code 7130484
_shelx_shelxl_version_number 2018/3
_shelx_space_group_comment
;
The symmetry employed for this shelxl refinement is uniquely defined
by the following loop, which should always be used as a source of
symmetry information in preference to the above space-group names.
They are only intended as comments.
;
_shelx_estimated_absorpt_t_max 0.827
_shelx_estimated_absorpt_t_min 0.376
_olex2_refinement_description
;
1. Fixed Uiso
 At 1.2 times of:
  All C(H) groups
2.a Aromatic/amide H refined with riding coordinates:
 C8(H8), C2(H2), C5(H5), C3(H3), C4(H4), C6(H6), C11(H11), C10(H10), C9(H9),
 C12(H12)
;
_olex2_submission_special_instructions 'No special instructions were received'

loop_
_space_group_symop_operation_xyz
'x, y, z'
'-x+1/2, -y, z+1/2'
'-x, y+1/2, -z+1/2'
'x+1/2, -y+1/2, -z'
'-x, -y, -z'
'x-1/2, y, -z-1/2'
'x, -y-1/2, z-1/2'
'-x-1/2, y-1/2, z'

loop_
_atom_site_label
_atom_site_type_symbol
_atom_site_fract_x
_atom_site_fract_y
_atom_site_fract_z
_atom_site_U_iso_or_equiv
_atom_site_adp_type
_atom_site_occupancy
_atom_site_site_symmetry_order
_atom_site_calc_flag
_atom_site_refinement_flags_posn
_atom_site_refinement_flags_adp
_atom_site_refinement_flags_occupancy
_atom_site_disorder_assembly
_atom_site_disorder_group
Te1 Te 0.64381(2) 0.34004(2) 0.34455(2) 0.01234(5) Uani 1 1 d . . . . .
Te2 Te 0.56652(2) 0.55238(2) 0.15214(2) 0.01314(5) Uani 1 1 d . . . . .
F4 F 0.6699(2) 0.27039(10) 0.27997(8) 0.0193(4) Uani 1 1 d . . . . .
F3 F 0.5831(2) 0.40471(11) 0.40867(8) 0.0231(4) Uani 1 1 d . . . . .
F6 F 0.7655(2) 0.53751(11) 0.18256(9) 0.0222(4) Uani 1 1 d . . . . .
F7 F 0.6119(2) 0.47463(11) 0.09593(9) 0.0230(4) Uani 1 1 d . . . . .
F2 F 0.4488(2) 0.35805(11) 0.31052(8) 0.0202(4) Uani 1 1 d . . . . .
F1 F 0.5421(2) 0.26242(11) 0.38805(8) 0.0227(4) Uani 1 1 d . . . . .
F8 F 0.5570(2) 0.63322(10) 0.20786(9) 0.0232(4) Uani 1 1 d . . . . .
F5 F 0.6646(2) 0.61803(11) 0.09596(9) 0.0246(4) Uani 1 1 d . . . . .
O1 O 0.7193(3) 0.42135(13) 0.29525(10) 0.0169(5) Uani 1 1 d . . . . .
O2 O 0.5111(3) 0.48261(13) 0.21540(10) 0.0185(5) Uani 1 1 d . . . . .
C1 C 0.8603(3) 0.31629(17) 0.38245(13) 0.0134(6) Uani 1 1 d . . . . .
C7 C 0.3458(3) 0.57167(17) 0.11576(13) 0.0135(6) Uani 1 1 d . . . . .
C8 C 0.2308(3) 0.59866(17) 0.15532(15) 0.0174(6) Uani 1 1 d . . . . .
H8 H 0.253200 0.609723 0.197428 0.021 Uiso 1 1 calc R . . . .
C2 C 0.9805(3) 0.29903(17) 0.34233(14) 0.0169(6) Uani 1 1 d . . . . .
H2 H 0.963784 0.297430 0.298892 0.020 Uiso 1 1 calc R . . . .
C5 C 1.0257(4) 0.30219(18) 0.47036(14) 0.0197(6) Uani 1 1 d . . . . .
H5 H 1.042126 0.302460 0.513833 0.024 Uiso 1 1 calc R . . . .
C3 C 1.1267(4) 0.28408(18) 0.36726(15) 0.0191(6) Uani 1 1 d . . . . .
H3 H 1.211820 0.272743 0.340707 0.023 Uiso 1 1 calc R . . . .
C4 C 1.1483(4) 0.28570(18) 0.43065(15) 0.0206(7) Uani 1 1 d . . . . .
H4 H 1.248613 0.275378 0.447281 0.025 Uiso 1 1 calc R . . . .
C6 C 0.8792(4) 0.31826(17) 0.44657(14) 0.0172(6) Uani 1 1 d . . . . .
H6 H 0.794437 0.330236 0.473105 0.021 Uiso 1 1 calc R . . . .
C11 C 0.1689(4) 0.5677(2) 0.03072(16) 0.0240(7) Uani 1 1 d . . . . .
H11 H 0.146798 0.557655 -0.011573 0.029 Uiso 1 1 calc R . . . .
C10 C 0.0523(4) 0.59438(19) 0.06966(17) 0.0247(7) Uani 1 1 d . . . . .
H10 H -0.049389 0.602717 0.053668 0.030 Uiso 1 1 calc R . . . .
C9 C 0.0823(4) 0.60897(18) 0.13141(16) 0.0217(7) Uani 1 1 d . . . . .
H9 H 0.000645 0.626148 0.157610 0.026 Uiso 1 1 calc R . . . .
C12 C 0.3182(4) 0.55572(19) 0.05387(14) 0.0190(6) Uani 1 1 d . . . . .
H12 H 0.399149 0.537109 0.027964 0.023 Uiso 1 1 calc R . . . .
H1 H 0.659(4) 0.437(2) 0.2745(17) 0.015(10) Uiso 1 1 d . . . . .
H2A H 0.431(5) 0.468(2) 0.2134(18) 0.027(11) Uiso 1 1 d . . . . .

loop_
_atom_site_aniso_label
_atom_site_aniso_U_11
_atom_site_aniso_U_22
_atom_site_aniso_U_33
_atom_site_aniso_U_23
_atom_site_aniso_U_13
_atom_site_aniso_U_12
Te1 0.01132(8) 0.01543(9) 0.01025(8) 0.00152(8) 0.00006(7) -0.00161(7)
Te2 0.01048(8) 0.01589(9) 0.01304(9) 0.00272(8) -0.00064(7) -0.00072(7)
F4 0.0219(9) 0.0202(9) 0.0158(9) -0.0018(7) -0.0041(7) 0.0005(7)
F3 0.0198(9) 0.0306(11) 0.0188(9) -0.0065(8) 0.0023(8) 0.0047(8)
F6 0.0106(8) 0.0301(11) 0.0258(10) 0.0084(8) -0.0047(7) -0.0017(7)
F7 0.0222(10) 0.0255(10) 0.0213(10) -0.0032(8) 0.0007(8) 0.0066(8)
F2 0.0116(8) 0.0274(10) 0.0215(9) 0.0045(8) -0.0030(7) -0.0019(7)
F1 0.0199(9) 0.0279(10) 0.0203(9) 0.0094(8) -0.0004(7) -0.0078(8)
F8 0.0273(10) 0.0189(9) 0.0234(10) -0.0036(8) -0.0074(8) 0.0000(8)
F5 0.0163(9) 0.0300(11) 0.0274(10) 0.0135(9) 0.0011(8) -0.0024(8)
O1 0.0125(10) 0.0194(11) 0.0187(11) 0.0073(9) -0.0047(9) -0.0021(9)
O2 0.0106(10) 0.0237(12) 0.0211(11) 0.0069(9) -0.0016(9) -0.0032(9)
C1 0.0117(13) 0.0155(14) 0.0132(14) 0.0017(11) -0.0040(11) -0.0003(11)
C7 0.0091(12) 0.0161(14) 0.0152(14) 0.0041(11) -0.0023(11) -0.0014(11)
C8 0.0144(13) 0.0179(14) 0.0201(14) 0.0010(13) 0.0031(13) -0.0010(11)
C2 0.0178(14) 0.0191(14) 0.0139(13) 0.0040(12) -0.0012(12) -0.0001(11)
C5 0.0240(16) 0.0220(16) 0.0130(14) 0.0042(12) -0.0059(12) -0.0016(13)
C3 0.0139(14) 0.0213(16) 0.0222(15) 0.0033(13) 0.0019(12) -0.0013(12)
C4 0.0185(15) 0.0204(16) 0.0228(16) 0.0046(13) -0.0066(13) -0.0018(13)
C6 0.0216(15) 0.0193(15) 0.0108(14) 0.0016(11) -0.0011(11) -0.0021(12)
C11 0.0207(16) 0.0308(19) 0.0205(16) 0.0061(14) -0.0068(13) -0.0026(13)
C10 0.0149(15) 0.0230(17) 0.0361(19) 0.0111(15) -0.0051(14) 0.0017(13)
C9 0.0143(14) 0.0184(15) 0.0324(18) 0.0034(13) 0.0051(13) 0.0004(12)
C12 0.0164(15) 0.0256(17) 0.0152(15) 0.0046(13) -0.0002(12) 0.0017(13)

loop_
_atom_type_symbol
_atom_type_description
_atom_type_scat_dispersion_real
_atom_type_scat_dispersion_imag
_atom_type_scat_source
C C 0.0033 0.0016 'International Tables Vol C Tables 4.2.6.8 and 6.1.1.4'
H H 0.0000 0.0000 'International Tables Vol C Tables 4.2.6.8 and 6.1.1.4'
F F 0.0171 0.0103 'International Tables Vol C Tables 4.2.6.8 and 6.1.1.4'
O O 0.0106 0.0060 'International Tables Vol C Tables 4.2.6.8 and 6.1.1.4'
Te Te -0.5308 1.6751 'International Tables Vol C Tables 4.2.6.8 and 6.1.1.4'

loop_
_geom_angle_atom_site_label_1
_geom_angle_atom_site_label_2
_geom_angle_atom_site_label_3
_geom_angle
_geom_angle_site_symmetry_1
_geom_angle_site_symmetry_3
_geom_angle_publ_flag
F4 Te1 F1 87.33(8) . . ?
F4 Te1 O1 91.90(9) . . ?
F4 Te1 C1 93.20(10) . . ?
F3 Te1 F4 170.48(8) . . ?
F3 Te1 F1 86.61(9) . . ?
F3 Te1 O1 93.07(9) . . ?
F3 Te1 C1 94.56(10) . . ?
F2 Te1 F4 85.63(8) . . ?
F2 Te1 F3 86.48(8) . . ?
F2 Te1 F1 84.42(8) . . ?
F2 Te1 O1 87.53(9) . . ?
F2 Te1 C1 178.20(10) . . ?
F1 Te1 O1 171.95(9) . . ?
F1 Te1 C1 94.17(10) . . ?
O1 Te1 C1 93.88(11) . . ?
F6 Te2 F7 86.30(8) . . ?
F6 Te2 F8 85.32(9) . . ?
F6 Te2 F5 84.42(8) . . ?
F6 Te2 O2 83.34(9) . . ?
F6 Te2 C7 178.06(10) . . ?
F7 Te2 F5 86.31(9) . . ?
F7 Te2 O2 92.75(9) . . ?
F7 Te2 C7 93.61(10) . . ?
F8 Te2 F7 170.40(9) . . ?
F8 Te2 F5 88.21(9) . . ?
F8 Te2 O2 90.93(9) . . ?
F8 Te2 C7 94.60(10) . . ?
F5 Te2 O2 167.76(9) . . ?
F5 Te2 C7 93.64(10) . . ?
O2 Te2 C7 98.60(10) . . ?
Te1 O1 H1 112(3) . . ?
Te2 O2 H2A 115(3) . . ?
C2 C1 Te1 117.7(2) . . ?
C2 C1 C6 122.8(3) . . ?
C6 C1 Te1 119.5(2) . . ?
C8 C7 Te2 118.0(2) . . ?
C12 C7 Te2 119.2(2) . . ?
C12 C7 C8 122.8(3) . . ?
C7 C8 H8 121.0 . . ?
C9 C8 C7 117.9(3) . . ?
C9 C8 H8 121.0 . . ?
C1 C2 H2 120.9 . . ?
C1 C2 C3 118.2(3) . . ?
C3 C2 H2 120.9 . . ?
C4 C5 H5 120.0 . . ?
C6 C5 H5 120.0 . . ?
C6 C5 C4 120.0(3) . . ?
C2 C3 H3 120.0 . . ?
C4 C3 C2 120.1(3) . . ?
C4 C3 H3 120.0 . . ?
C5 C4 H4 119.5 . . ?
C3 C4 C5 121.0(3) . . ?
C3 C4 H4 119.5 . . ?
C1 C6 H6 121.0 . . ?
C5 C6 C1 117.9(3) . . ?
C5 C6 H6 121.0 . . ?
C10 C11 H11 120.1 . . ?
C10 C11 C12 119.8(3) . . ?
C12 C11 H11 120.1 . . ?
C11 C10 H10 119.6 . . ?
C9 C10 C11 120.9(3) . . ?
C9 C10 H10 119.6 . . ?
C8 C9 H9 119.8 . . ?
C10 C9 C8 120.4(3) . . ?
C10 C9 H9 119.8 . . ?
C7 C12 C11 118.3(3) . . ?
C7 C12 H12 120.9 . . ?
C11 C12 H12 120.9 . . ?

loop_
_geom_bond_atom_site_label_1
_geom_bond_atom_site_label_2
_geom_bond_distance
_geom_bond_site_symmetry_2
_geom_bond_publ_flag
Te1 F4 1.8698(18) . ?
Te1 F3 1.8664(18) . ?
Te1 F2 1.8548(17) . ?
Te1 F1 1.8726(18) . ?
Te1 O1 1.897(2) . ?
Te1 C1 2.072(3) . ?
Te2 F6 1.8481(17) . ?
Te2 F7 1.8694(19) . ?
Te2 F8 1.8642(18) . ?
Te2 F5 1.8743(18) . ?
Te2 O2 1.897(2) . ?
Te2 C7 2.078(3) . ?
O1 H1 0.74(4) . ?
O2 H2A 0.74(4) . ?
C1 C2 1.381(4) . ?
C1 C6 1.396(4) . ?
C7 C8 1.389(4) . ?
C7 C12 1.387(4) . ?
C8 H8 0.9500 . ?
C8 C9 1.387(4) . ?
C2 H2 0.9500 . ?
C2 C3 1.390(4) . ?
C5 H5 0.9500 . ?
C5 C4 1.388(5) . ?
C5 C6 1.387(4) . ?
C3 H3 0.9500 . ?
C3 C4 1.383(4) . ?
C4 H4 0.9500 . ?
C6 H6 0.9500 . ?
C11 H11 0.9500 . ?
C11 C10 1.389(5) . ?
C11 C12 1.391(4) . ?
C10 H10 0.9500 . ?
C10 C9 1.383(5) . ?
C9 H9 0.9500 . ?
C12 H12 0.9500 . ?

loop_
_geom_torsion_atom_site_label_1
_geom_torsion_atom_site_label_2
_geom_torsion_atom_site_label_3
_geom_torsion_atom_site_label_4
_geom_torsion
_geom_torsion_site_symmetry_1
_geom_torsion_site_symmetry_2
_geom_torsion_site_symmetry_3
_geom_torsion_site_symmetry_4
_geom_torsion_publ_flag
Te1 C1 C2 C3 179.1(2) . . . . ?
Te1 C1 C6 C5 -179.9(2) . . . . ?
Te2 C7 C8 C9 -177.8(2) . . . . ?
Te2 C7 C12 C11 178.8(2) . . . . ?
C1 C2 C3 C4 0.9(5) . . . . ?
C7 C8 C9 C10 -1.6(5) . . . . ?
C8 C7 C12 C11 0.3(5) . . . . ?
C2 C1 C6 C5 0.1(5) . . . . ?
C2 C3 C4 C5 0.0(5) . . . . ?
C4 C5 C6 C1 0.8(5) . . . . ?
C6 C1 C2 C3 -0.9(5) . . . . ?
C6 C5 C4 C3 -0.8(5) . . . . ?
C11 C10 C9 C8 1.4(5) . . . . ?
C10 C11 C12 C7 -0.5(5) . . . . ?
C12 C7 C8 C9 0.8(5) . . . . ?
C12 C11 C10 C9 -0.3(5) . . . . ?
